data_4311873
loop_
_publ_author_name
'Richard D. Adams'
'Burjor Captain'
'Perry J. Pellechia'
'Lei Zhu'

_publ_section_title
;
 Addition of Pt(PBut3) Groups to Ru5(CO)12(\h6-C6H6)(\m5-C). Synthesis,
 Structures, and Dynamical Activity
;
_journal_name_full 'Inorganic Chemistry'
_journal_page_first 7243
_journal_page_last 7249
_journal_paper_doi 10.1021/ic049004l
_journal_volume 43
_journal_year 2004
_chemical_formula_sum 'C31 H33 O12 P Pt Ru5'
_chemical_formula_weight 1328.98
_chemical_name_systematic
; 
 ? 
;
_space_group_IT_number 14
_symmetry_cell_setting monoclinic
_symmetry_space_group_name_Hall '-P 2ybc'
_symmetry_space_group_name_H-M 'P 1 21/c 1'
_atom_sites_solution_hydrogens geom
_atom_sites_solution_primary direct
_atom_sites_solution_secondary difmap
_audit_creation_method SHELXL-97
_cell_angle_alpha 90.00
_cell_angle_beta 101.8170(10)
_cell_angle_gamma 90.00
_cell_formula_units_Z 4
_cell_length_a 12.2809(6)
_cell_length_b 16.3600(7)
_cell_length_c 19.0208(9)
_cell_measurement_reflns_used 5277
_cell_measurement_temperature 296(2)
_cell_measurement_theta_max 28.14
_cell_measurement_theta_min 2.20
_cell_volume 3740.6(3)
_computing_cell_refinement 'SAINT+  V6.2 (Bruker, 2001)'
_computing_data_collection 'SMART V5.625 (Bruker, 2001)'
_computing_data_reduction 'SAINT+  V6.2'
_computing_molecular_graphics 'SHELXTL V6.1 (Sheldrick, 1997)'
_computing_publication_material 'SHELXTL V6.1'
_computing_structure_refinement 'SHELXL-97 (Sheldrick, 1997)'
_computing_structure_solution 'SHELXS-97 (Sheldrick, 1990)'
_diffrn_ambient_temperature 296(2)
_diffrn_measured_fraction_theta_full 0.998
_diffrn_measured_fraction_theta_max 0.998
_diffrn_measurement_device_type 'Bruker SMART APEX CCD diffractometer'
_diffrn_measurement_method 'omega scans'
_diffrn_radiation_monochromator graphite
_diffrn_radiation_source 'fine-focus sealed tube'
_diffrn_radiation_type MoK\a
_diffrn_radiation_wavelength 0.71073
_diffrn_reflns_av_R_equivalents 0.0255
_diffrn_reflns_av_sigmaI/netI 0.0295
_diffrn_reflns_limit_h_max 16
_diffrn_reflns_limit_h_min -16
_diffrn_reflns_limit_k_max 21
_diffrn_reflns_limit_k_min -17
_diffrn_reflns_limit_l_max 25
_diffrn_reflns_limit_l_min -25
_diffrn_reflns_number 28484
_diffrn_reflns_theta_full 28.29
_diffrn_reflns_theta_max 28.29
_diffrn_reflns_theta_min 1.66
_diffrn_standards_decay_% <1
_exptl_absorpt_coefficient_mu 5.793
_exptl_absorpt_correction_T_max 1.000
_exptl_absorpt_correction_T_min 0.705
_exptl_absorpt_correction_type multi-scan
_exptl_absorpt_process_details '(SADABS, Bruker, 1997)'
_exptl_crystal_colour Dark
_exptl_crystal_density_diffrn 2.360
_exptl_crystal_density_method 'not measured'
_exptl_crystal_description Plate
_exptl_crystal_F_000 2512
_exptl_crystal_size_max 0.25
_exptl_crystal_size_mid 0.10
_exptl_crystal_size_min 0.04
_refine_diff_density_max 0.810
_refine_diff_density_min -0.457
_refine_diff_density_rms 0.096
_refine_ls_extinction_method none
_refine_ls_goodness_of_fit_ref 1.025
_refine_ls_hydrogen_treatment mixed
_refine_ls_matrix_type full
_refine_ls_number_parameters 460
_refine_ls_number_reflns 9288
_refine_ls_number_restraints 0
_refine_ls_restrained_S_all 1.025
_refine_ls_R_factor_all 0.0277
_refine_ls_R_factor_gt 0.0222
_refine_ls_shift/su_max 0.002
_refine_ls_shift/su_mean 0.000
_refine_ls_structure_factor_coef Fsqd
_refine_ls_weighting_details 'calc w=1/[\s^2^(Fo^2^)+(0.0206P)^2^+0.4098P] where P=(Fo^2^+2Fc^2^)/3'
_refine_ls_weighting_scheme calc
_refine_ls_wR_factor_gt 0.0479
_refine_ls_wR_factor_ref 0.0499
_reflns_number_gt 8190
_reflns_number_total 9288
_reflns_threshold_expression >2sigma(I)
_cod_data_source_file ic049004lsi20040726_052056.cif
_cod_data_source_block bcru5bzs
_cod_depositor_comments
;
The following automatic conversions were performed:
'_symmetry_cell_setting' value 'Monoclinic' changed to 'monoclinic'
according to '/home/saulius/struct/CIF-dictionaries/cif_core.dic'
dictionary named 'cif_core.dic' version 2.4.1 from 2010-06-29.

Automatic conversion script
Id: cif_fix_enum 1527 2010-12-29 10:47:43Z saulius 
;
_cod_database_code 4311873

loop_
_symmetry_equiv_pos_as_xyz
'x, y, z'
'-x, y+1/2, -z+1/2'
'-x, -y, -z'
'x, -y-1/2, z-1/2'

loop_
_atom_site_label
_atom_site_type_symbol
_atom_site_fract_x
_atom_site_fract_y
_atom_site_fract_z
_atom_site_U_iso_or_equiv
_atom_site_adp_type
_atom_site_occupancy
_atom_site_symmetry_multiplicity
_atom_site_calc_flag
_atom_site_refinement_flags
_atom_site_disorder_assembly
_atom_site_disorder_group
Pt1 Pt 0.105327(9) 0.276745(7) 0.144785(6) 0.03068(4) Uani 1 1 d . . .
Ru1 Ru 0.226327(19) 0.384507(14) 0.255050(12) 0.03099(5) Uani 1 1 d . . .
Ru2 Ru 0.326321(18) 0.316005(14) 0.140543(12) 0.03071(5) Uani 1 1 d . . .
Ru3 Ru 0.429121(19) 0.291504(15) 0.283586(13) 0.03545(6) Uani 1 1 d . . .
Ru4 Ru 0.24556(2) 0.229667(15) 0.327321(13) 0.03719(6) Uani 1 1 d . . .
Ru5 Ru 0.31361(2) 0.158757(14) 0.207301(14) 0.03608(6) Uani 1 1 d . . .
P1 P -0.07998(6) 0.26034(5) 0.08656(4) 0.03232(16) Uani 1 1 d . . .
O11 O 0.0088(2) 0.41863(16) 0.30195(16) 0.0663(7) Uani 1 1 d . . .
O12 O 0.1885(3) 0.52808(17) 0.15249(16) 0.0823(9) Uani 1 1 d . . .
O13 O 0.3402(2) 0.49631(16) 0.37439(16) 0.0721(8) Uani 1 1 d . . .
O21 O 0.4014(3) 0.47555(16) 0.08633(17) 0.0796(9) Uani 1 1 d . . .
O22 O 0.4551(2) 0.23184(17) 0.04303(15) 0.0680(8) Uani 1 1 d . . .
O23 O 0.15179(19) 0.33212(17) 0.00706(12) 0.0572(7) Uani 1 1 d . . .
O31 O 0.5252(2) 0.3806(2) 0.42294(16) 0.0816(9) Uani 1 1 d . . .
O32 O 0.5961(2) 0.36772(16) 0.20650(15) 0.0630(7) Uani 1 1 d . . .
O33 O 0.6011(3) 0.15988(19) 0.32767(19) 0.0941(11) Uani 1 1 d . . .
O41 O 0.2232(2) 0.34036(18) 0.45089(14) 0.0697(8) Uani 1 1 d . . .
O42 O 0.3963(3) 0.1124(2) 0.42508(17) 0.0951(11) Uani 1 1 d . . .
O43 O 0.0494(2) 0.11947(17) 0.33489(15) 0.0715(8) Uani 1 1 d . . .
C1 C 0.2561(2) 0.26503(16) 0.22354(15) 0.0285(6) Uani 1 1 d . . .
C2 C 0.3895(5) 0.0778(2) 0.1345(4) 0.0874(17) Uani 1 1 d . . .
H2 H 0.4312 0.0914 0.1006 0.105 Uiso 1 1 calc R . .
C3 C 0.2743(5) 0.0743(2) 0.1149(2) 0.0708(13) Uani 1 1 d . . .
H3 H 0.2387 0.0877 0.0683 0.085 Uiso 1 1 calc R . .
C4 C 0.2123(4) 0.0506(2) 0.1651(3) 0.0687(12) Uani 1 1 d . . .
H4 H 0.1354 0.0452 0.1521 0.082 Uiso 1 1 calc R . .
C5 C 0.2677(5) 0.0355(2) 0.2343(3) 0.0780(14) Uani 1 1 d . . .
H5 H 0.2278 0.0205 0.2689 0.094 Uiso 1 1 calc R . .
C6 C 0.3821(6) 0.0423(3) 0.2530(3) 0.099(2) Uani 1 1 d . . .
H6 H 0.4181 0.0335 0.3004 0.119 Uiso 1 1 calc R . .
C7 C 0.4417(4) 0.0613(3) 0.2037(5) 0.103(2) Uani 1 1 d . . .
H7 H 0.5190 0.0633 0.2165 0.124 Uiso 1 1 calc R . .
C11 C 0.0874(3) 0.40303(19) 0.28181(18) 0.0438(7) Uani 1 1 d . . .
C12 C 0.2059(3) 0.4725(2) 0.18887(19) 0.0515(9) Uani 1 1 d . . .
C13 C 0.3026(3) 0.45201(19) 0.33006(19) 0.0455(8) Uani 1 1 d . . .
C21 C 0.3694(3) 0.4170(2) 0.10636(18) 0.0465(8) Uani 1 1 d . . .
C22 C 0.4059(3) 0.2614(2) 0.08076(18) 0.0421(7) Uani 1 1 d . . .
C23 C 0.1830(2) 0.31609(19) 0.06742(16) 0.0368(6) Uani 1 1 d . . .
C31 C 0.4862(3) 0.3490(2) 0.3703(2) 0.0540(9) Uani 1 1 d . . .
C32 C 0.5221(3) 0.34086(19) 0.2270(2) 0.0469(8) Uani 1 1 d . . .
C33 C 0.5314(3) 0.2064(2) 0.3097(2) 0.0629(11) Uani 1 1 d . . .
C41 C 0.2297(3) 0.2996(2) 0.40407(18) 0.0476(8) Uani 1 1 d . . .
C42 C 0.3406(3) 0.1562(2) 0.3872(2) 0.0622(10) Uani 1 1 d . . .
C43 C 0.1179(3) 0.1639(2) 0.32933(18) 0.0494(8) Uani 1 1 d . . .
C50 C -0.1528(3) 0.36215(19) 0.05961(17) 0.0408(7) Uani 1 1 d . . .
C51 C -0.1680(3) 0.4083(2) 0.1268(2) 0.0531(9) Uani 1 1 d . . .
H51A H -0.0990 0.4088 0.1613 0.080 Uiso 1 1 calc R . .
H51B H -0.2241 0.3817 0.1471 0.080 Uiso 1 1 calc R . .
H51C H -0.1907 0.4635 0.1141 0.080 Uiso 1 1 calc R . .
C52 C -0.0765(3) 0.4162(2) 0.0248(2) 0.0538(9) Uani 1 1 d . . .
H52A H -0.1108 0.4686 0.0134 0.081 Uiso 1 1 calc R . .
H52B H -0.0644 0.3907 -0.0184 0.081 Uiso 1 1 calc R . .
H52C H -0.0065 0.4232 0.0576 0.081 Uiso 1 1 calc R . .
C53 C -0.2678(3) 0.3553(3) 0.0097(2) 0.0670(11) Uani 1 1 d . . .
H53A H -0.3124 0.3167 0.0292 0.100 Uiso 1 1 calc R . .
H53B H -0.2592 0.3372 -0.0369 0.100 Uiso 1 1 calc R . .
H53C H -0.3035 0.4078 0.0054 0.100 Uiso 1 1 calc R . .
C54 C -0.0992(3) 0.1930(2) 0.00216(18) 0.0462(8) Uani 1 1 d . . .
C55 C -0.0776(4) 0.2412(3) -0.0628(2) 0.0661(11) Uani 1 1 d . . .
H55A H -0.0781 0.2044 -0.1022 0.099 Uiso 1 1 calc R . .
H55B H -0.0065 0.2676 -0.0504 0.099 Uiso 1 1 calc R . .
H55C H -0.1347 0.2816 -0.0764 0.099 Uiso 1 1 calc R . .
C56 C -0.2140(3) 0.1517(3) -0.0201(2) 0.0693(12) Uani 1 1 d . . .
H56A H -0.2711 0.1928 -0.0284 0.104 Uiso 1 1 calc R . .
H56B H -0.2259 0.1159 0.0176 0.104 Uiso 1 1 calc R . .
H56C H -0.2166 0.1207 -0.0632 0.104 Uiso 1 1 calc R . .
C57 C -0.0102(3) 0.1253(2) 0.0154(2) 0.0609(10) Uani 1 1 d . . .
H57A H -0.0118 0.0956 -0.0284 0.091 Uiso 1 1 calc R . .
H57B H -0.0251 0.0885 0.0516 0.091 Uiso 1 1 calc R . .
H57C H 0.0620 0.1494 0.0311 0.091 Uiso 1 1 calc R . .
C58 C -0.1527(2) 0.20748(18) 0.15391(18) 0.0384(7) Uani 1 1 d . . .
C59 C -0.2801(3) 0.2041(2) 0.1348(2) 0.0536(9) Uani 1 1 d . . .
H59A H -0.3071 0.1752 0.1716 0.080 Uiso 1 1 calc R . .
H59B H -0.3035 0.1764 0.0897 0.080 Uiso 1 1 calc R . .
H59C H -0.3094 0.2587 0.1310 0.080 Uiso 1 1 calc R . .
C60 C -0.1075(3) 0.11976(19) 0.16516(19) 0.0494(8) Uani 1 1 d . . .
H60A H -0.0277 0.1210 0.1751 0.074 Uiso 1 1 calc R . .
H60B H -0.1341 0.0882 0.1225 0.074 Uiso 1 1 calc R . .
H60C H -0.1326 0.0953 0.2049 0.074 Uiso 1 1 calc R . .
C61 C -0.1203(3) 0.2493(2) 0.22741(18) 0.0462(8) Uani 1 1 d . . .
H61A H -0.1566 0.3014 0.2257 0.069 Uiso 1 1 calc R . .
H61B H -0.0411 0.2570 0.2392 0.069 Uiso 1 1 calc R . .
H61C H -0.1428 0.2157 0.2633 0.069 Uiso 1 1 calc R . .

loop_
_atom_site_aniso_label
_atom_site_aniso_U_11
_atom_site_aniso_U_22
_atom_site_aniso_U_33
_atom_site_aniso_U_23
_atom_site_aniso_U_13
_atom_site_aniso_U_12
Pt1 0.02595(6) 0.03641(7) 0.03001(6) 0.00139(4) 0.00650(4) -0.00286(4)
Ru1 0.03012(12) 0.02964(12) 0.03324(12) -0.00158(9) 0.00654(9) 0.00307(9)
Ru2 0.02782(12) 0.03436(12) 0.03141(12) 0.00308(9) 0.00952(9) -0.00021(9)
Ru3 0.02573(12) 0.04151(14) 0.03731(13) 0.00263(10) 0.00223(10) 0.00259(9)
Ru4 0.03959(14) 0.04139(14) 0.03259(13) 0.00748(10) 0.01209(10) 0.00350(10)
Ru5 0.03923(14) 0.02846(12) 0.04266(14) 0.00258(10) 0.01332(11) 0.00468(9)
P1 0.0267(4) 0.0365(4) 0.0336(4) -0.0012(3) 0.0057(3) -0.0037(3)
O11 0.0438(15) 0.0703(17) 0.091(2) -0.0183(15) 0.0276(14) 0.0039(12)
O12 0.122(3) 0.0570(17) 0.074(2) 0.0271(15) 0.0346(18) 0.0310(17)
O13 0.0616(18) 0.0590(16) 0.082(2) -0.0299(15) -0.0165(15) 0.0058(13)
O21 0.094(2) 0.0571(17) 0.092(2) 0.0229(16) 0.0288(18) -0.0187(15)
O22 0.0609(18) 0.091(2) 0.0598(17) -0.0117(14) 0.0292(14) 0.0143(14)
O23 0.0425(14) 0.096(2) 0.0335(12) 0.0133(12) 0.0101(10) 0.0021(12)
O31 0.0592(18) 0.108(2) 0.0651(19) -0.0257(18) -0.0172(15) 0.0164(16)
O32 0.0453(15) 0.0639(16) 0.086(2) -0.0099(14) 0.0291(14) -0.0143(12)
O33 0.067(2) 0.075(2) 0.123(3) 0.0057(19) -0.0208(19) 0.0317(16)
O41 0.089(2) 0.0776(19) 0.0476(15) -0.0093(14) 0.0263(15) 0.0038(15)
O42 0.110(3) 0.101(3) 0.069(2) 0.0312(18) 0.0056(19) 0.046(2)
O43 0.0650(18) 0.0745(19) 0.076(2) 0.0178(15) 0.0177(15) -0.0194(15)
C1 0.0261(14) 0.0283(14) 0.0317(14) 0.0015(11) 0.0078(11) 0.0034(10)
C2 0.118(5) 0.039(2) 0.133(5) -0.014(3) 0.092(4) 0.002(2)
C3 0.124(4) 0.039(2) 0.048(2) -0.0065(17) 0.013(2) 0.020(2)
C4 0.058(3) 0.0348(19) 0.111(4) -0.020(2) 0.012(2) 0.0001(16)
C5 0.140(5) 0.032(2) 0.076(3) 0.0047(19) 0.054(3) -0.004(2)
C6 0.149(6) 0.041(2) 0.085(4) -0.002(2) -0.026(4) 0.043(3)
C7 0.062(3) 0.065(3) 0.172(7) -0.052(4) 0.003(4) 0.023(2)
C11 0.0391(18) 0.0400(17) 0.0513(19) -0.0074(14) 0.0069(15) 0.0029(13)
C12 0.066(2) 0.0429(19) 0.049(2) 0.0042(16) 0.0189(17) 0.0105(16)
C13 0.0360(17) 0.0396(18) 0.057(2) -0.0031(15) 0.0011(15) 0.0042(13)
C21 0.0470(19) 0.0460(19) 0.0478(19) 0.0068(15) 0.0126(15) -0.0073(15)
C22 0.0334(17) 0.0522(19) 0.0416(17) -0.0026(15) 0.0096(14) 0.0000(14)
C23 0.0317(16) 0.0451(17) 0.0353(16) -0.0004(13) 0.0110(12) -0.0006(12)
C31 0.0327(17) 0.072(2) 0.053(2) -0.0043(19) -0.0015(16) 0.0101(16)
C32 0.0424(19) 0.0372(17) 0.064(2) -0.0082(15) 0.0188(17) 0.0020(14)
C33 0.050(2) 0.058(2) 0.072(3) 0.005(2) -0.008(2) 0.0084(18)
C41 0.049(2) 0.058(2) 0.0388(18) 0.0044(16) 0.0169(15) 0.0003(16)
C42 0.071(3) 0.065(2) 0.052(2) 0.0098(19) 0.014(2) 0.017(2)
C43 0.051(2) 0.052(2) 0.047(2) 0.0120(16) 0.0141(16) 0.0029(16)
C50 0.0346(16) 0.0411(17) 0.0446(18) 0.0085(14) 0.0030(13) 0.0010(13)
C51 0.057(2) 0.0424(19) 0.063(2) 0.0039(16) 0.0200(18) 0.0100(15)
C52 0.054(2) 0.049(2) 0.058(2) 0.0184(17) 0.0115(17) 0.0021(16)
C53 0.045(2) 0.076(3) 0.072(3) 0.017(2) -0.0064(19) 0.0098(19)
C54 0.0406(18) 0.054(2) 0.0432(18) -0.0143(15) 0.0071(14) -0.0079(15)
C55 0.073(3) 0.088(3) 0.038(2) -0.0126(19) 0.0124(19) -0.015(2)
C56 0.052(2) 0.085(3) 0.067(3) -0.031(2) 0.005(2) -0.022(2)
C57 0.060(2) 0.063(2) 0.061(2) -0.0218(19) 0.0161(19) 0.0015(19)
C58 0.0285(15) 0.0392(16) 0.0489(18) 0.0017(13) 0.0110(13) -0.0074(12)
C59 0.0320(18) 0.061(2) 0.070(3) -0.0014(18) 0.0158(17) -0.0088(15)
C60 0.048(2) 0.0430(19) 0.059(2) 0.0072(16) 0.0165(17) -0.0049(15)
C61 0.048(2) 0.0501(19) 0.0441(19) 0.0017(15) 0.0173(15) -0.0055(15)

loop_
_atom_type_symbol
_atom_type_description
_atom_type_scat_dispersion_real
_atom_type_scat_dispersion_imag
_atom_type_scat_source
C C 0.0033 0.0016 'International Tables Vol C Tables 4.2.6.8 and 6.1.1.4'
H H 0.0000 0.0000 'International Tables Vol C Tables 4.2.6.8 and 6.1.1.4'
O O 0.0106 0.0060 'International Tables Vol C Tables 4.2.6.8 and 6.1.1.4'
P P 0.1023 0.0942 'International Tables Vol C Tables 4.2.6.8 and 6.1.1.4'
Ru Ru -1.2594 0.8363 'International Tables Vol C Tables 4.2.6.8 and 6.1.1.4'
Pt Pt -1.7033 8.3905 'International Tables Vol C Tables 4.2.6.8 and 6.1.1.4'

loop_
_geom_angle_atom_site_label_1
_geom_angle_atom_site_label_2
_geom_angle_atom_site_label_3
_geom_angle
_geom_angle_site_symmetry_1
_geom_angle_site_symmetry_3
_geom_angle_publ_flag
C23 Pt1 C1 93.91(11) . . ?
C23 Pt1 P1 104.58(8) . . ?
C1 Pt1 P1 160.49(8) . . ?
C23 Pt1 Ru2 45.64(8) . . ?
C1 Pt1 Ru2 48.45(7) . . ?
P1 Pt1 Ru2 150.19(2) . . ?
C23 Pt1 Ru1 94.85(8) . . ?
C1 Pt1 Ru1 46.15(7) . . ?
P1 Pt1 Ru1 135.84(2) . . ?
Ru2 Pt1 Ru1 61.777(7) . . ?
C23 Pt1 Ru5 90.11(8) . . ?
C1 Pt1 Ru5 35.10(7) . . ?
P1 Pt1 Ru5 136.69(2) . . ?
Ru2 Pt1 Ru5 56.620(7) . . ?
Ru1 Pt1 Ru5 81.227(7) . . ?
C23 Pt1 Ru4 124.28(8) . . ?
C1 Pt1 Ru4 30.41(7) . . ?
P1 Pt1 Ru4 130.95(2) . . ?
Ru2 Pt1 Ru4 78.684(7) . . ?
Ru1 Pt1 Ru4 50.622(7) . . ?
Ru5 Pt1 Ru4 48.401(6) . . ?
C13 Ru1 C12 92.02(15) . . ?
C13 Ru1 C11 92.17(14) . . ?
C12 Ru1 C11 93.04(15) . . ?
C13 Ru1 C1 132.08(12) . . ?
C12 Ru1 C1 121.66(13) . . ?
C11 Ru1 C1 116.32(12) . . ?
C13 Ru1 Ru4 100.05(10) . . ?
C12 Ru1 Ru4 167.39(11) . . ?
C11 Ru1 Ru4 90.16(10) . . ?
C1 Ru1 Ru4 46.55(7) . . ?
C13 Ru1 Ru3 83.72(9) . . ?
C12 Ru1 Ru3 121.28(11) . . ?
C11 Ru1 Ru3 145.49(10) . . ?
C1 Ru1 Ru3 50.63(7) . . ?
Ru4 Ru1 Ru3 57.239(8) . . ?
C13 Ru1 Pt1 177.40(11) . . ?
C12 Ru1 Pt1 90.17(11) . . ?
C11 Ru1 Pt1 86.31(9) . . ?
C1 Ru1 Pt1 47.30(7) . . ?
Ru4 Ru1 Pt1 77.866(8) . . ?
Ru3 Ru1 Pt1 96.341(9) . . ?
C13 Ru1 Ru2 124.38(11) . . ?
C12 Ru1 Ru2 79.36(11) . . ?
C11 Ru1 Ru2 142.61(10) . . ?
C1 Ru1 Ru2 46.21(7) . . ?
Ru4 Ru1 Ru2 90.718(9) . . ?
Ru3 Ru1 Ru2 57.284(8) . . ?
Pt1 Ru1 Ru2 57.456(7) . . ?
C22 Ru2 C21 89.46(15) . . ?
C22 Ru2 C23 94.13(13) . . ?
C21 Ru2 C23 91.63(14) . . ?
C22 Ru2 C1 127.41(12) . . ?
C21 Ru2 C1 141.79(13) . . ?
C23 Ru2 C1 94.82(11) . . ?
C22 Ru2 Ru3 109.66(10) . . ?
C21 Ru2 Ru3 111.05(10) . . ?
C23 Ru2 Ru3 146.63(8) . . ?
C1 Ru2 Ru3 52.22(7) . . ?
C22 Ru2 Pt1 122.45(10) . . ?
C21 Ru2 Pt1 123.40(11) . . ?
C23 Ru2 Pt1 45.91(8) . . ?
C1 Ru2 Pt1 49.08(7) . . ?
Ru3 Ru2 Pt1 100.757(9) . . ?
C22 Ru2 Ru5 85.62(10) . . ?
C21 Ru2 Ru5 166.95(10) . . ?
C23 Ru2 Ru5 100.76(9) . . ?
C1 Ru2 Ru5 41.81(7) . . ?
Ru3 Ru2 Ru5 59.764(9) . . ?
Pt1 Ru2 Ru5 69.127(7) . . ?
C22 Ru2 Ru1 169.69(10) . . ?
C21 Ru2 Ru1 96.37(11) . . ?
C23 Ru2 Ru1 94.21(9) . . ?
C1 Ru2 Ru1 45.65(7) . . ?
Ru3 Ru2 Ru1 60.286(9) . . ?
Pt1 Ru2 Ru1 60.768(7) . . ?
Ru5 Ru2 Ru1 86.865(9) . . ?
C33 Ru3 C32 91.00(17) . . ?
C33 Ru3 C31 91.71(16) . . ?
C32 Ru3 C31 97.09(16) . . ?
C33 Ru3 C1 120.41(14) . . ?
C32 Ru3 C1 114.23(13) . . ?
C31 Ru3 C1 132.87(13) . . ?
C33 Ru3 Ru4 101.15(14) . . ?
C32 Ru3 Ru4 162.08(11) . . ?
C31 Ru3 Ru4 95.67(12) . . ?
C1 Ru3 Ru4 48.11(7) . . ?
C33 Ru3 Ru2 120.74(14) . . ?
C32 Ru3 Ru2 65.82(11) . . ?
C31 Ru3 Ru2 142.05(12) . . ?
C1 Ru3 Ru2 48.41(7) . . ?
Ru4 Ru3 Ru2 96.477(10) . . ?
C33 Ru3 Ru5 78.68(12) . . ?
C32 Ru3 Ru5 109.38(10) . . ?
C31 Ru3 Ru5 151.82(12) . . ?
C1 Ru3 Ru5 42.73(7) . . ?
Ru4 Ru3 Ru5 61.083(9) . . ?
Ru2 Ru3 Ru5 61.933(9) . . ?
C33 Ru3 Ru1 162.17(13) . . ?
C32 Ru3 Ru1 105.42(10) . . ?
C31 Ru3 Ru1 93.05(10) . . ?
C1 Ru3 Ru1 46.44(7) . . ?
Ru4 Ru3 Ru1 61.288(9) . . ?
Ru2 Ru3 Ru1 62.430(8) . . ?
Ru5 Ru3 Ru1 89.165(10) . . ?
C42 Ru4 C41 93.89(16) . . ?
C42 Ru4 C43 92.19(17) . . ?
C41 Ru4 C43 96.34(15) . . ?
C42 Ru4 C1 126.65(14) . . ?
C41 Ru4 C1 126.68(12) . . ?
C43 Ru4 C1 112.70(13) . . ?
C42 Ru4 Ru3 88.44(13) . . ?
C41 Ru4 Ru3 103.33(11) . . ?
C43 Ru4 Ru3 160.23(11) . . ?
C1 Ru4 Ru3 53.00(7) . . ?
C42 Ru4 Ru5 88.70(12) . . ?
C41 Ru4 Ru5 163.87(11) . . ?
C43 Ru4 Ru5 99.47(11) . . ?
C1 Ru4 Ru5 42.76(7) . . ?
Ru3 Ru4 Ru5 60.787(9) . . ?
C42 Ru4 Ru1 146.28(13) . . ?
C41 Ru4 Ru1 79.91(10) . . ?
C43 Ru4 Ru1 121.33(10) . . ?
C1 Ru4 Ru1 46.90(7) . . ?
Ru3 Ru4 Ru1 61.473(8) . . ?
Ru5 Ru4 Ru1 89.105(10) . . ?
C42 Ru4 Pt1 145.75(12) . . ?
C41 Ru4 Pt1 120.36(10) . . ?
C43 Ru4 Pt1 84.72(10) . . ?
C1 Ru4 Pt1 31.26(7) . . ?
Ru3 Ru4 Pt1 83.703(8) . . ?
Ru5 Ru4 Pt1 58.449(7) . . ?
Ru1 Ru4 Pt1 51.512(6) . . ?
C1 Ru5 C5 132.51(16) . . ?
C1 Ru5 C6 147.78(18) . . ?
C5 Ru5 C6 36.8(2) . . ?
C1 Ru5 C3 131.66(14) . . ?
C5 Ru5 C3 65.49(17) . . ?
C6 Ru5 C3 77.01(17) . . ?
C1 Ru5 C4 125.59(13) . . ?
C5 Ru5 C4 36.43(17) . . ?
C6 Ru5 C4 65.83(19) . . ?
C3 Ru5 C4 36.67(17) . . ?
C1 Ru5 C2 147.31(16) . . ?
C5 Ru5 C2 76.15(16) . . ?
C6 Ru5 C2 63.8(2) . . ?
C3 Ru5 C2 36.24(18) . . ?
C4 Ru5 C2 65.15(17) . . ?
C1 Ru5 C7 157.85(16) . . ?
C5 Ru5 C7 64.4(2) . . ?
C6 Ru5 C7 35.1(2) . . ?
C3 Ru5 C7 64.72(19) . . ?
C4 Ru5 C7 76.56(17) . . ?
C2 Ru5 C7 35.4(2) . . ?
C1 Ru5 Ru3 52.10(8) . . ?
C5 Ru5 Ru3 135.66(14) . . ?
C6 Ru5 Ru3 110.69(15) . . ?
C3 Ru5 Ru3 153.30(14) . . ?
C4 Ru5 Ru3 169.92(14) . . ?
C2 Ru5 Ru3 122.71(15) . . ?
C7 Ru5 Ru3 106.23(13) . . ?
C1 Ru5 Ru4 47.39(8) . . ?
C5 Ru5 Ru4 93.18(12) . . ?
C6 Ru5 Ru4 100.90(18) . . ?
C3 Ru5 Ru4 147.56(15) . . ?
C4 Ru5 Ru4 112.48(13) . . ?
C2 Ru5 Ru4 164.45(17) . . ?
C7 Ru5 Ru4 129.6(2) . . ?
Ru3 Ru5 Ru4 58.130(9) . . ?
C1 Ru5 Ru2 47.19(8) . . ?
C5 Ru5 Ru2 165.09(16) . . ?
C6 Ru5 Ru2 154.0(2) . . ?
C3 Ru5 Ru2 103.29(11) . . ?
C4 Ru5 Ru2 128.95(13) . . ?
C2 Ru5 Ru2 100.80(12) . . ?
C7 Ru5 Ru2 121.1(2) . . ?
Ru3 Ru5 Ru2 58.303(9) . . ?
Ru4 Ru5 Ru2 92.346(10) . . ?
C1 Ru5 Pt1 39.71(8) . . ?
C5 Ru5 Pt1 114.55(17) . . ?
C6 Ru5 Pt1 151.3(2) . . ?
C3 Ru5 Pt1 93.05(12) . . ?
C4 Ru5 Pt1 90.01(11) . . ?
C2 Ru5 Pt1 121.43(19) . . ?
C7 Ru5 Pt1 156.6(2) . . ?
Ru3 Ru5 Pt1 90.354(9) . . ?
Ru4 Ru5 Pt1 73.150(8) . . ?
Ru2 Ru5 Pt1 54.253(7) . . ?
C50 P1 C58 108.48(14) . . ?
C50 P1 C54 107.77(15) . . ?
C58 P1 C54 107.83(14) . . ?
C50 P1 Pt1 112.61(10) . . ?
C58 P1 Pt1 106.15(10) . . ?
C54 P1 Pt1 113.79(10) . . ?
Ru5 C1 Ru4 89.84(11) . . ?
Ru5 C1 Ru1 168.02(15) . . ?
Ru4 C1 Ru1 86.54(10) . . ?
Ru5 C1 Ru2 91.01(11) . . ?
Ru4 C1 Ru2 158.10(14) . . ?
Ru1 C1 Ru2 88.14(10) . . ?
Ru5 C1 Pt1 105.19(12) . . ?
Ru4 C1 Pt1 118.34(12) . . ?
Ru1 C1 Pt1 86.55(9) . . ?
Ru2 C1 Pt1 82.47(10) . . ?
Ru5 C1 Ru3 85.17(10) . . ?
Ru4 C1 Ru3 78.90(9) . . ?
Ru1 C1 Ru3 82.93(9) . . ?
Ru2 C1 Ru3 79.38(9) . . ?
Pt1 C1 Ru3 159.26(14) . . ?
C7 C2 C3 120.2(5) . . ?
C7 C2 Ru5 72.3(3) . . ?
C3 C2 Ru5 70.3(2) . . ?
C2 C3 C4 119.8(4) . . ?
C2 C3 Ru5 73.5(3) . . ?
C4 C3 Ru5 71.9(2) . . ?
C5 C4 C3 118.3(4) . . ?
C5 C4 Ru5 70.5(2) . . ?
C3 C4 Ru5 71.4(2) . . ?
C4 C5 C6 120.6(5) . . ?
C4 C5 Ru5 73.1(2) . . ?
C6 C5 Ru5 71.8(3) . . ?
C7 C6 C5 120.8(5) . . ?
C7 C6 Ru5 75.0(3) . . ?
C5 C6 Ru5 71.4(2) . . ?
C6 C7 C2 120.2(5) . . ?
C6 C7 Ru5 69.9(3) . . ?
C2 C7 Ru5 72.3(3) . . ?
O11 C11 Ru1 174.3(3) . . ?
O12 C12 Ru1 174.5(3) . . ?
O13 C13 Ru1 174.1(3) . . ?
O21 C21 Ru2 175.9(3) . . ?
O22 C22 Ru2 176.6(3) . . ?
O23 C23 Ru2 138.5(2) . . ?
O23 C23 Pt1 133.0(2) . . ?
Ru2 C23 Pt1 88.45(12) . . ?
O31 C31 Ru3 176.3(3) . . ?
O32 C32 Ru3 164.6(3) . . ?
O33 C33 Ru3 173.7(4) . . ?
O41 C41 Ru4 178.0(3) . . ?
O42 C42 Ru4 177.8(4) . . ?
O43 C43 Ru4 172.9(3) . . ?
C51 C50 C52 105.4(3) . . ?
C51 C50 C53 107.4(3) . . ?
C52 C50 C53 109.9(3) . . ?
C51 C50 P1 109.7(2) . . ?
C52 C50 P1 109.0(2) . . ?
C53 C50 P1 115.0(2) . . ?
C55 C54 C57 105.5(3) . . ?
C55 C54 C56 107.7(3) . . ?
C57 C54 C56 107.9(3) . . ?
C55 C54 P1 111.5(2) . . ?
C57 C54 P1 108.3(2) . . ?
C56 C54 P1 115.4(2) . . ?
C59 C58 C61 107.1(3) . . ?
C59 C58 C60 108.8(3) . . ?
C61 C58 C60 105.7(3) . . ?
C59 C58 P1 116.8(2) . . ?
C61 C58 P1 109.8(2) . . ?
C60 C58 P1 108.1(2) . . ?

loop_
_geom_bond_atom_site_label_1
_geom_bond_atom_site_label_2
_geom_bond_distance
_geom_bond_site_symmetry_2
_geom_bond_publ_flag
Pt1 C23 2.016(3) . ?
Pt1 C1 2.139(3) . ?
Pt1 P1 2.3335(7) . ?
Pt1 Ru2 2.8062(3) . ?
Pt1 Ru1 2.9049(3) . ?
Pt1 Ru5 3.2307(3) . ?
Pt1 Ru4 3.6283(3) . ?
Ru1 C13 1.894(3) . ?
Ru1 C12 1.895(3) . ?
Ru1 C11 1.902(3) . ?
Ru1 C1 2.099(3) . ?
Ru1 Ru4 2.8687(3) . ?
Ru1 Ru3 2.8738(3) . ?
Ru1 Ru2 2.9331(3) . ?
Ru2 C22 1.871(3) . ?
Ru2 C21 1.890(3) . ?
Ru2 C23 2.007(3) . ?
Ru2 C1 2.118(3) . ?
Ru2 Ru3 2.7839(3) . ?
Ru2 Ru5 2.8872(3) . ?
Ru3 C33 1.873(4) . ?
Ru3 C32 1.903(4) . ?
Ru3 C31 1.903(4) . ?
Ru3 C1 2.239(3) . ?
Ru3 Ru4 2.7506(4) . ?
Ru3 Ru5 2.8269(4) . ?
Ru4 C42 1.887(4) . ?
Ru4 C41 1.896(4) . ?
Ru4 C43 1.908(4) . ?
Ru4 C1 2.087(3) . ?
Ru4 Ru5 2.8350(4) . ?
Ru5 C1 1.925(3) . ?
Ru5 C5 2.184(4) . ?
Ru5 C6 2.190(4) . ?
Ru5 C3 2.210(4) . ?
Ru5 C4 2.216(4) . ?
Ru5 C2 2.251(4) . ?
Ru5 C7 2.251(4) . ?
P1 C50 1.910(3) . ?
P1 C58 1.912(3) . ?
P1 C54 1.921(3) . ?
O11 C11 1.137(4) . ?
O12 C12 1.136(4) . ?
O13 C13 1.136(4) . ?
O21 C21 1.131(4) . ?
O22 C22 1.137(4) . ?
O23 C23 1.164(3) . ?
O31 C31 1.142(4) . ?
O32 C32 1.146(4) . ?
O33 C33 1.143(4) . ?
O41 C41 1.128(4) . ?
O42 C42 1.140(4) . ?
O43 C43 1.133(4) . ?
C2 C7 1.367(8) . ?
C2 C3 1.388(7) . ?
C3 C4 1.392(6) . ?
C4 C5 1.376(6) . ?
C5 C6 1.381(7) . ?
C6 C7 1.340(9) . ?
C50 C51 1.529(5) . ?
C50 C52 1.534(4) . ?
C50 C53 1.536(4) . ?
C54 C55 1.533(5) . ?
C54 C57 1.541(5) . ?
C54 C56 1.543(5) . ?
C58 C59 1.532(4) . ?
C58 C61 1.534(4) . ?
C58 C60 1.538(4) . ?
